data_2232430
loop_
_publ_author_name
'Hicks, Justin W.'
'Lough, Alan J.'
'Wilson, Alan A.'
'Vasdev, Neil'

_publ_section_title
;
 (<i>E</i>)-2-(2-Methylcyclohexylidene)hydrazinecarbothioamide
;
_journal_coeditor_code PV2460
_journal_issue 11
_journal_name_full 'Acta Crystallographica Section E'
_journal_page_first o3005
_journal_paper_doi 10.1107/S1600536811042486
_journal_volume 67
_journal_year 2011
_chemical_formula_iupac 'C8 H15 N3 S'
_chemical_formula_moiety 'C8 H15 N3 S'
_chemical_formula_sum 'C8 H15 N3 S'
_chemical_formula_weight 185.29
_chemical_name_systematic
;
(<i>E</i>)-2-(2-Methylcyclohexylidene)hydrazinecarbothioamide
;
_space_group_IT_number 2
_symmetry_cell_setting triclinic
_symmetry_space_group_name_Hall '-P 1'
_symmetry_space_group_name_H-M 'P -1'
_atom_sites_solution_hydrogens geom
_atom_sites_solution_primary direct
_atom_sites_solution_secondary difmap
_audit_creation_method SHELXL-97
_cell_angle_alpha 83.904(5)
_cell_angle_beta 89.386(4)
_cell_angle_gamma 68.416(4)
_cell_formula_units_Z 2
_cell_length_a 6.0261(5)
_cell_length_b 8.0655(4)
_cell_length_c 10.9129(9)
_cell_measurement_reflns_used 5938
_cell_measurement_temperature 150.0(10)
_cell_measurement_theta_max 27.5
_cell_measurement_theta_min 2.6
_cell_volume 490.19(6)
_computing_cell_refinement 'DENZO-SMN (Otwinowski & Minor, 1997)'
_computing_data_collection 'COLLECT (Nonius, 2002)'
_computing_data_reduction 'DENZO-SMN (Otwinowski & Minor, 1997)'
_computing_molecular_graphics 'PLATON (Spek, 2009)'
_computing_publication_material 'SHELXTL (Sheldrick, 2008)'
_computing_structure_refinement 'SHELXTL (Sheldrick, 2008)'
_computing_structure_solution 'SIR92 (Altomare <i>et al.</i>, 1994)'
_diffrn_ambient_temperature 150.0(10)
_diffrn_detector_area_resol_mean 9
_diffrn_measured_fraction_theta_full 0.989
_diffrn_measured_fraction_theta_max 0.961
_diffrn_measurement_device_type 'Nonius KappaCCD'
_diffrn_measurement_method '\f scans and \w scans with \k offsets'
_diffrn_radiation_monochromator graphite
_diffrn_radiation_source 'fine-focus sealed tube'
_diffrn_radiation_type MoK\a
_diffrn_radiation_wavelength 0.71073
_diffrn_reflns_av_R_equivalents 0.0768
_diffrn_reflns_av_sigmaI/netI 0.0694
_diffrn_reflns_limit_h_max 7
_diffrn_reflns_limit_h_min -7
_diffrn_reflns_limit_k_max 10
_diffrn_reflns_limit_k_min -10
_diffrn_reflns_limit_l_max 14
_diffrn_reflns_limit_l_min -13
_diffrn_reflns_number 5938
_diffrn_reflns_theta_full 25.24
_diffrn_reflns_theta_max 27.58
_diffrn_reflns_theta_min 2.73
_exptl_absorpt_coefficient_mu 0.282
_exptl_absorpt_correction_T_max 1.060
_exptl_absorpt_correction_T_min 0.710
_exptl_absorpt_correction_type multi-scan
_exptl_absorpt_process_details '(SORTAV; Blessing, 1995)'
_exptl_crystal_colour colourless
_exptl_crystal_density_diffrn 1.255
_exptl_crystal_density_method 'not measured'
_exptl_crystal_description plate
_exptl_crystal_F_000 200
_exptl_crystal_size_max 0.20
_exptl_crystal_size_mid 0.14
_exptl_crystal_size_min 0.04
_refine_diff_density_max 0.261
_refine_diff_density_min -0.250
_refine_ls_extinction_method none
_refine_ls_goodness_of_fit_ref 1.049
_refine_ls_hydrogen_treatment mixed
_refine_ls_matrix_type full
_refine_ls_number_parameters 122
_refine_ls_number_reflns 2184
_refine_ls_number_restraints 0
_refine_ls_restrained_S_all 1.049
_refine_ls_R_factor_all 0.0670
_refine_ls_R_factor_gt 0.0479
_refine_ls_shift/su_max 0.000
_refine_ls_shift/su_mean 0.000
_refine_ls_structure_factor_coef Fsqd
_refine_ls_weighting_details 'calc w=1/[\s^2^(Fo^2^)+(0.0454P)^2^+0.1232P] where P=(Fo^2^+2Fc^2^)/3'
_refine_ls_weighting_scheme calc
_refine_ls_wR_factor_gt 0.1096
_refine_ls_wR_factor_ref 0.1215
_reflns_number_gt 1698
_reflns_number_total 2184
_reflns_threshold_expression I>2\s(I)
_cod_data_source_file pv2460.cif
_cod_data_source_block I
_cod_database_code 2232430
_cod_database_fobs_code 2232430

loop_
_symmetry_equiv_pos_as_xyz
'x, y, z'
'-x, -y, -z'

loop_
_atom_site_type_symbol
_atom_site_label
_atom_site_fract_x
_atom_site_fract_y
_atom_site_fract_z
_atom_site_U_iso_or_equiv
_atom_site_adp_type
_atom_site_calc_flag
_atom_site_refinement_flags
_atom_site_occupancy
_atom_site_symmetry_multiplicity
S S1 0.17188(9) 0.22748(6) 0.01937(5) 0.03606(19) Uani d . 1 1
N N1 0.5032(3) 0.4731(2) 0.19337(16) 0.0335(4) Uani d . 1 1
H H1N 0.185(5) 0.522(3) 0.104(2) 0.051(7) Uiso d . 1 1
N N2 0.3306(3) 0.4439(2) 0.12560(17) 0.0336(4) Uani d . 1 1
N N3 0.6066(3) 0.1654(2) 0.10779(19) 0.0428(5) Uani d . 1 1
H H2N 0.708(4) 0.195(3) 0.137(2) 0.047(7) Uiso d . 1 1
H H3N 0.649(4) 0.061(3) 0.078(2) 0.039(6) Uiso d . 1 1
C C1 0.4559(4) 0.6253(2) 0.23460(19) 0.0334(5) Uani d . 1 1
C C2 0.6541(4) 0.6475(3) 0.3062(2) 0.0370(5) Uani d . 1 1
H H2A 0.7074 0.7344 0.2537 0.044 Uiso calc R 1 1
C C3 0.5603(4) 0.7327(3) 0.4246(2) 0.0437(5) Uani d . 1 1
H H3A 0.5190 0.6458 0.4822 0.052 Uiso calc R 1 1
H H3B 0.6883 0.7593 0.4646 0.052 Uiso calc R 1 1
C C4 0.3419(4) 0.9048(3) 0.4007(2) 0.0476(6) Uani d . 1 1
H H4A 0.2849 0.9524 0.4799 0.057 Uiso calc R 1 1
H H4B 0.3853 0.9959 0.3487 0.057 Uiso calc R 1 1
C C5 0.1440(4) 0.8698(3) 0.3362(2) 0.0456(6) Uani d . 1 1
H H5A 0.0066 0.9842 0.3177 0.055 Uiso calc R 1 1
H H5B 0.0899 0.7880 0.3919 0.055 Uiso calc R 1 1
C C6 0.2269(4) 0.7867(3) 0.2168(2) 0.0407(5) Uani d . 1 1
H H6A 0.1009 0.7509 0.1837 0.049 Uiso calc R 1 1
H H6B 0.2504 0.8778 0.1553 0.049 Uiso calc R 1 1
C C7 0.8715(4) 0.4756(3) 0.3314(2) 0.0450(6) Uani d . 1 1
H H7A 0.9305 0.4286 0.2532 0.067 Uiso calc R 1 1
H H7B 0.8275 0.3866 0.3837 0.067 Uiso calc R 1 1
H H7C 0.9968 0.5004 0.3735 0.067 Uiso calc R 1 1
C C8 0.3858(3) 0.2802(2) 0.08743(18) 0.0311(4) Uani d . 1 1

loop_
_atom_site_aniso_label
_atom_site_aniso_U_11
_atom_site_aniso_U_22
_atom_site_aniso_U_33
_atom_site_aniso_U_12
_atom_site_aniso_U_13
_atom_site_aniso_U_23
S1 0.0358(3) 0.0288(3) 0.0448(4) -0.0112(2) -0.0042(2) -0.0115(2)
N1 0.0343(9) 0.0373(9) 0.0338(10) -0.0170(7) 0.0000(8) -0.0105(7)
N2 0.0311(9) 0.0303(8) 0.0405(11) -0.0104(7) -0.0030(8) -0.0120(7)
N3 0.0352(10) 0.0337(9) 0.0588(14) -0.0073(8) -0.0075(9) -0.0202(9)
C1 0.0381(11) 0.0348(10) 0.0306(11) -0.0162(9) 0.0041(9) -0.0089(8)
C2 0.0385(12) 0.0423(11) 0.0371(12) -0.0210(9) 0.0026(10) -0.0116(9)
C3 0.0464(13) 0.0503(12) 0.0424(14) -0.0240(10) 0.0000(11) -0.0173(10)
C4 0.0531(14) 0.0452(12) 0.0505(15) -0.0199(11) 0.0035(12) -0.0254(11)
C5 0.0446(13) 0.0413(11) 0.0513(15) -0.0126(10) 0.0001(11) -0.0190(10)
C6 0.0478(13) 0.0330(10) 0.0422(13) -0.0137(9) -0.0056(10) -0.0116(9)
C7 0.0378(12) 0.0528(13) 0.0481(14) -0.0185(10) 0.0013(10) -0.0155(11)
C8 0.0344(11) 0.0291(9) 0.0309(11) -0.0115(8) 0.0031(9) -0.0091(8)

loop_
_atom_type_symbol
_atom_type_description
_atom_type_scat_dispersion_real
_atom_type_scat_dispersion_imag
_atom_type_scat_source
C C 0.0033 0.0016 'International Tables Vol C Tables 4.2.6.8 and 6.1.1.4'
H H 0.0000 0.0000 'International Tables Vol C Tables 4.2.6.8 and 6.1.1.4'
N N 0.0061 0.0033 'International Tables Vol C Tables 4.2.6.8 and 6.1.1.4'
S S 0.1246 0.1234 'International Tables Vol C Tables 4.2.6.8 and 6.1.1.4'

loop_
_geom_angle_atom_site_label_1
_geom_angle_atom_site_label_2
_geom_angle_atom_site_label_3
_geom_angle
C1 N1 N2 119.69(16)
C8 N2 N1 117.61(16)
C8 N2 H1N 115.7(16)
N1 N2 H1N 126.7(16)
C8 N3 H2N 121.1(17)
C8 N3 H3N 118.9(15)
H2N N3 H3N 119(2)
N1 C1 C6 127.45(18)
N1 C1 C2 116.52(17)
C6 C1 C2 116.01(16)
C1 C2 C7 113.51(16)
C1 C2 C3 110.67(17)
C7 C2 C3 112.02(19)
C1 C2 H2A 106.7
C7 C2 H2A 106.7
C3 C2 H2A 106.7
C4 C3 C2 112.57(19)
C4 C3 H3A 109.1
C2 C3 H3A 109.1
C4 C3 H3B 109.1
C2 C3 H3B 109.1
H3A C3 H3B 107.8
C5 C4 C3 110.46(16)
C5 C4 H4A 109.6
C3 C4 H4A 109.6
C5 C4 H4B 109.6
C3 C4 H4B 109.6
H4A C4 H4B 108.1
C4 C5 C6 111.68(19)
C4 C5 H5A 109.3
C6 C5 H5A 109.3
C4 C5 H5B 109.3
C6 C5 H5B 109.3
H5A C5 H5B 107.9
C1 C6 C5 112.49(18)
C1 C6 H6A 109.1
C5 C6 H6A 109.1
C1 C6 H6B 109.1
C5 C6 H6B 109.1
H6A C6 H6B 107.8
C2 C7 H7A 109.5
C2 C7 H7B 109.5
H7A C7 H7B 109.5
C2 C7 H7C 109.5
H7A C7 H7C 109.5
H7B C7 H7C 109.5
N3 C8 N2 117.45(18)
N3 C8 S1 122.61(15)
N2 C8 S1 119.92(15)

loop_
_geom_bond_atom_site_label_1
_geom_bond_atom_site_label_2
_geom_bond_distance
S1 C8 1.698(2)
N1 C1 1.284(2)
N1 N2 1.385(2)
N2 C8 1.348(2)
N2 H1N 0.88(3)
N3 C8 1.317(3)
N3 H2N 0.81(3)
N3 H3N 0.88(2)
C1 C6 1.506(3)
C1 C2 1.508(3)
C2 C7 1.518(3)
C2 C3 1.532(3)
C2 H2A 1.0000
C3 C4 1.521(3)
C3 H3A 0.9900
C3 H3B 0.9900
C4 C5 1.518(3)
C4 H4A 0.9900
C4 H4B 0.9900
C5 C6 1.523(3)
C5 H5A 0.9900
C5 H5B 0.9900
C6 H6A 0.9900
C6 H6B 0.9900
C7 H7A 0.9800
C7 H7B 0.9800
C7 H7C 0.9800

loop_
_geom_hbond_atom_site_label_D
_geom_hbond_atom_site_label_H
_geom_hbond_atom_site_label_A
_geom_hbond_site_symmetry_A
_geom_hbond_distance_DH
_geom_hbond_distance_HA
_geom_hbond_distance_DA
_geom_hbond_angle_DHA
N2 H1N S1 2_565 0.88(3) 2.61(3) 3.4645(19) 162(2)
N3 H3N S1 2_655 0.88(2) 2.52(2) 3.3954(19) 170.9(19)
N3 H2N N1 . 0.81(3) 2.28(2) 2.601(2) 104.6(19)

loop_
_cod_related_entry_id
_cod_related_entry_database
_cod_related_entry_code
1 ChemSpider 7877732
